data_7217808
loop_
_publ_author_name
'Zhang, Xiaoping'
'Xu, Na'
'Zhang, Shiyuan'
'Zhao, Xiao-Qing'
'Cheng, Peng'

_publ_section_title
;
 From 1D Zigzag Chains to 3D Chiral Frameworks: Synthesis and Properties
 of Praseodymium(III) and Neodymium(III) Coordination Polymers
;
_journal_name_full 'RSC Advances'
_journal_paper_doi 10.1039/C4RA06629D
_journal_year 2014
_chemical_formula_moiety 'C4 H7 N3 Nd O7.50'
_chemical_formula_sum 'C4 H7 N3 Nd O7.5'
_chemical_formula_weight 361.37
_chemical_name_systematic
;
?
;
_space_group_IT_number 152
_symmetry_cell_setting trigonal
_symmetry_space_group_name_Hall 'P 31 2"'
_symmetry_space_group_name_H-M 'P 31 2 1'
_atom_sites_solution_primary direct
_atom_sites_solution_secondary difmap
_audit_creation_method SHELXL-97
_cell_angle_alpha 90.00
_cell_angle_beta 90.00
_cell_angle_gamma 120.00
_cell_formula_units_Z 3
_cell_length_a 8.7561(12)
_cell_length_b 8.7561(12)
_cell_length_c 9.855(2)
_cell_measurement_temperature 293(2)
_cell_volume 654.35(18)
_computing_cell_refinement Crystalclear
_computing_data_collection Crystalclear
_computing_data_reduction Crystalclear
_computing_structure_refinement 'SHELXL-97 (Sheldrick, 1997)'
_computing_structure_solution 'SHELXS-97 (Sheldrick, 1990)'
_diffrn_ambient_temperature 293(2)
_diffrn_measured_fraction_theta_full 0.998
_diffrn_measured_fraction_theta_max 0.998
_diffrn_radiation_monochromator graphite
_diffrn_radiation_source 'fine-focus sealed tube'
_diffrn_radiation_type MoK\a
_diffrn_radiation_wavelength 0.71075
_diffrn_reflns_av_R_equivalents 0.0377
_diffrn_reflns_av_sigmaI/netI 0.0242
_diffrn_reflns_limit_h_max 11
_diffrn_reflns_limit_h_min -11
_diffrn_reflns_limit_k_max 11
_diffrn_reflns_limit_k_min -11
_diffrn_reflns_limit_l_max 12
_diffrn_reflns_limit_l_min -12
_diffrn_reflns_number 6814
_diffrn_reflns_theta_full 27.48
_diffrn_reflns_theta_max 27.48
_diffrn_reflns_theta_min 3.39
_exptl_absorpt_coefficient_mu 5.984
_exptl_absorpt_correction_T_max 0.5860
_exptl_absorpt_correction_T_min 0.3277
_exptl_absorpt_correction_type multi-scan
_exptl_absorpt_process_details Crystalclear
_exptl_crystal_density_diffrn 2.751
_exptl_crystal_density_method 'not measured'
_exptl_crystal_F_000 516
_exptl_crystal_size_max 0.24
_exptl_crystal_size_mid 0.12
_exptl_crystal_size_min 0.10
_refine_diff_density_max 0.638
_refine_diff_density_min -0.553
_refine_diff_density_rms 0.104
_refine_ls_abs_structure_details 'Flack H D (1983), Acta Cryst. A39, 876-881'
_refine_ls_abs_structure_Flack 0.00(1)
_refine_ls_extinction_coef 0.152(4)
_refine_ls_extinction_expression Fc^*^=kFc[1+0.001xFc^2^\l^3^/sin(2\q)]^-1/4^
_refine_ls_extinction_method SHELXL
_refine_ls_goodness_of_fit_ref 1.077
_refine_ls_matrix_type full
_refine_ls_number_parameters 116
_refine_ls_number_reflns 1008
_refine_ls_number_restraints 78
_refine_ls_restrained_S_all 1.042
_refine_ls_R_factor_all 0.0186
_refine_ls_R_factor_gt 0.0180
_refine_ls_shift/su_max 0.001
_refine_ls_shift/su_mean 0.000
_refine_ls_structure_factor_coef Fsqd
_refine_ls_weighting_details 'calc w=1/[\s^2^(Fo^2^)+(0.0211P)^2^+1.5501P] where P=(Fo^2^+2Fc^2^)/3'
_refine_ls_weighting_scheme calc
_refine_ls_wR_factor_gt 0.0452
_refine_ls_wR_factor_ref 0.0455
_reflns_number_gt 998
_reflns_number_total 1008
_reflns_threshold_expression >2sigma(I)
_cod_data_source_file c4ra06629d2.cif
_cod_data_source_block Nd_3D
_cod_depositor_comments
;
The following automatic conversions were performed:

'_exptl_absorpt_correction_type' value 'Multi-scan' changed to
'multi-scan' according to
/usr/data/users/saulius/crontab/automatic-downloads/rss-feeds/RSC/lib/dictionaries/cif_core.dic
dictionary named 'cif_core.dic' version 2.4.2 from 2011-04-26.

Automatic conversion script
Id: cif_fix_values 2281 2013-09-26 08:29:07Z andrius 
;
_cod_original_sg_symbol_H-M P3121
_cod_original_formula_sum 'C4 H7 N3 Nd O7.50'
_cod_database_code 7217808

loop_
_symmetry_equiv_pos_as_xyz
'x, y, z'
'-y, x-y, z+1/3'
'-x+y, -x, z+2/3'
'y, x, -z'
'-x, -x+y, -z+1/3'
'x-y, -y, -z+2/3'

loop_
_atom_site_label
_atom_site_type_symbol
_atom_site_fract_x
_atom_site_fract_y
_atom_site_fract_z
_atom_site_U_iso_or_equiv
_atom_site_adp_type
_atom_site_occupancy
_atom_site_symmetry_multiplicity
_atom_site_calc_flag
_atom_site_refinement_flags
Nd1 Nd 0.77500(3) 1.0000 0.8333 0.00830(14) Uani 1 2 d S
O1 O 0.5342(5) 0.7109(5) 0.7650(4) 0.0233(8) Uani 1 1 d .
O2 O 0.4031(4) 0.4698(5) 0.6403(3) 0.0200(7) Uani 1 1 d .
O3 O 0.7538(6) 0.7538(6) 1.0000 0.0306(14) Uani 1 2 d S
N1 N 0.9263(6) 0.9263(6) 0.5000 0.0163(11) Uani 1 2 d S
N2 N 0.8066(5) 0.8707(5) 0.5985(4) 0.0148(8) Uani 1 1 d .
C1 C 0.6721(6) 0.7128(6) 0.5630(5) 0.0135(9) Uani 1 1 d .
C2 C 0.5252(6) 0.6232(7) 0.6611(5) 0.0134(9) Uani 1 1 d .
O4 O 0.186(2) 0.527(2) 0.8336(16) 0.081(3) Uani 0.50 1 d PU
O5 O 0.241(9) 0.460(10) 0.889(8) 0.078(4) Uani 0.13 1 d PU
O6 O 0.157(5) 0.581(5) 0.759(4) 0.078(4) Uani 0.25 1 d PU
O7 O 0.242(9) 0.404(10) 0.910(7) 0.079(4) Uani 0.13 1 d PU
O8 O 0.373(8) 0.434(8) 0.983(7) 0.079(5) Uani 0.13 1 d PU
O9 O 0.108(8) 0.580(9) 0.690(7) 0.077(5) Uani 0.13 1 d PU

loop_
_atom_site_aniso_label
_atom_site_aniso_U_11
_atom_site_aniso_U_22
_atom_site_aniso_U_33
_atom_site_aniso_U_23
_atom_site_aniso_U_13
_atom_site_aniso_U_12
Nd1 0.00744(15) 0.00969(19) 0.00851(17) -0.00120(11) -0.00060(6) 0.00484(9)
O1 0.0199(17) 0.0193(18) 0.0165(16) -0.0069(15) 0.0061(13) -0.0009(15)
O2 0.0161(15) 0.0160(17) 0.0177(16) -0.0030(14) 0.0009(12) 0.0004(14)
O3 0.018(2) 0.018(2) 0.048(3) 0.0110(13) -0.0110(13) 0.004(2)
N1 0.0129(18) 0.0129(18) 0.016(2) -0.0038(12) 0.0038(12) 0.001(2)
N2 0.0114(17) 0.0127(19) 0.0133(19) -0.0005(15) 0.0031(14) 0.0008(16)
C1 0.013(2) 0.009(2) 0.015(2) -0.0018(16) -0.0007(17) 0.0024(18)
C2 0.014(2) 0.013(2) 0.0111(18) -0.0022(16) 0.0001(17) 0.005(2)
O4 0.078(4) 0.081(4) 0.081(4) -0.008(3) 0.007(3) 0.036(3)
O5 0.077(5) 0.079(5) 0.078(5) -0.003(3) 0.003(3) 0.038(3)
O6 0.077(5) 0.078(5) 0.079(5) -0.004(3) 0.004(3) 0.038(3)
O7 0.077(5) 0.079(5) 0.079(5) -0.003(3) 0.003(3) 0.038(3)
O8 0.079(5) 0.079(5) 0.079(5) -0.002(3) 0.003(3) 0.038(3)
O9 0.077(6) 0.077(6) 0.077(6) -0.001(4) 0.001(4) 0.039(4)

loop_
_atom_type_symbol
_atom_type_description
_atom_type_scat_dispersion_real
_atom_type_scat_dispersion_imag
_atom_type_scat_source
C C 0.0033 0.0016 'International Tables Vol C Tables 4.2.6.8 and 6.1.1.4'
H H 0.0000 0.0000 'International Tables Vol C Tables 4.2.6.8 and 6.1.1.4'
N N 0.0061 0.0033 'International Tables Vol C Tables 4.2.6.8 and 6.1.1.4'
Nd Nd -0.1943 3.0179 'International Tables Vol C Tables 4.2.6.8 and 6.1.1.4'
O O 0.0106 0.0060 'International Tables Vol C Tables 4.2.6.8 and 6.1.1.4'

loop_
_geom_angle_atom_site_label_1
_geom_angle_atom_site_label_2
_geom_angle_atom_site_label_3
_geom_angle
_geom_angle_site_symmetry_1
_geom_angle_site_symmetry_3
O2 Nd1 O2 77.00(16) 5_666 2_665
O2 Nd1 O1 72.50(13) 5_666 6_676
O2 Nd1 O1 76.16(15) 2_665 6_676
O2 Nd1 O1 76.16(15) 5_666 .
O2 Nd1 O1 72.50(13) 2_665 .
O1 Nd1 O1 139.6(2) 6_676 .
O2 Nd1 N1 141.50(8) 5_666 2_765
O2 Nd1 N1 141.50(8) 2_665 2_765
O1 Nd1 N1 110.18(10) 6_676 2_765
O1 Nd1 N1 110.19(10) . 2_765
O2 Nd1 O3 141.15(13) 5_666 .
O2 Nd1 O3 75.50(10) 2_665 .
O1 Nd1 O3 125.40(10) 6_676 .
O1 Nd1 O3 69.74(14) . .
N1 Nd1 O3 70.27(8) 2_765 .
O2 Nd1 O3 75.52(10) 5_666 3_674
O2 Nd1 O3 141.16(13) 2_665 3_674
O1 Nd1 O3 69.74(14) 6_676 3_674
O1 Nd1 O3 125.41(10) . 3_674
N1 Nd1 O3 70.25(8) 2_765 3_674
O3 Nd1 O3 140.52(16) . 3_674
O2 Nd1 N2 79.49(13) 5_666 .
O2 Nd1 N2 132.86(13) 2_665 .
O1 Nd1 N2 133.01(13) 6_676 .
O1 Nd1 N2 62.44(12) . .
N1 Nd1 N2 71.46(9) 2_765 .
O3 Nd1 N2 100.01(10) . .
O3 Nd1 N2 67.13(12) 3_674 .
O2 Nd1 N2 132.85(12) 5_666 6_676
O2 Nd1 N2 79.49(13) 2_665 6_676
O1 Nd1 N2 62.44(12) 6_676 6_676
O1 Nd1 N2 133.01(14) . 6_676
N1 Nd1 N2 71.45(9) 2_765 6_676
O3 Nd1 N2 67.13(12) . 6_676
O3 Nd1 N2 100.00(10) 3_674 6_676
N2 Nd1 N2 142.91(18) . 6_676
C2 O1 Nd1 127.9(3) . .
C2 O2 Nd1 153.4(3) . 3_564
Nd1 O3 Nd1 127.4(2) 2_765 .
N2 N1 N2 109.5(5) . 4_556
N2 N1 Nd1 125.3(3) . 3_674
N2 N1 Nd1 125.3(3) 4_556 3_674
N1 N2 C1 108.2(4) . .
N1 N2 Nd1 135.4(3) . .
C1 N2 Nd1 116.3(3) . .
N2 C1 C1 107.0(2) . 4_556
N2 C1 C2 117.3(4) . .
C1 C1 C2 135.6(3) 4_556 .
O2 C2 O1 123.3(4) . .
O2 C2 C1 120.9(4) . .
O1 C2 C1 115.8(4) . .
O6 O4 O5 161(4) . .
O6 O4 O7 159(3) . .
O5 O4 O7 8(6) . .
O6 O4 O9 12(3) . .
O5 O4 O9 155(4) . .
O7 O4 O9 151(3) . .
O7 O5 O4 155(10) . .
O7 O5 O8 45(10) . .
O4 O5 O8 159(7) . .
O9 O6 O4 154(7) . .
O9 O6 O8 18(6) . 3_564
O4 O6 O8 165(4) . 3_564
O5 O7 O8 117(10) . .
O5 O7 O4 17(10) . .
O8 O7 O4 133(6) . .
O5 O7 O9 95(10) . 2_665
O8 O7 O9 24(3) . 2_665
O4 O7 O9 111(5) . 2_665
O9 O8 O8 104(9) 2_665 4_557
O9 O8 O7 116(8) 2_665 .
O8 O8 O7 140(7) 4_557 .
O9 O8 O9 94(10) 2_665 6_666
O8 O8 O9 34(4) 4_557 6_666
O7 O8 O9 140(7) . 6_666
O9 O8 O6 18(6) 2_665 2_665
O8 O8 O6 102(7) 4_557 2_665
O7 O8 O6 114(5) . 2_665
O9 O8 O6 103(6) 6_666 2_665
O9 O8 O5 100(7) 2_665 .
O8 O8 O5 156(8) 4_557 .
O7 O8 O5 18(6) . .
O9 O8 O5 142(6) 6_666 .
O6 O8 O5 102(4) 2_665 .
O6 O9 O8 144(10) . 3_564
O6 O9 O8 125(7) . 6_566
O8 O9 O8 42(7) 3_564 6_566
O6 O9 O9 133(9) . 5_556
O8 O9 O9 57(7) 3_564 5_556
O8 O9 O9 29(4) 6_566 5_556
O6 O9 O4 14(4) . .
O8 O9 O4 154(9) 3_564 .
O8 O9 O4 123(5) 6_566 .
O9 O9 O4 123(5) 5_556 .
O6 O9 O7 128(8) . 3_564
O8 O9 O7 40(6) 3_564 3_564
O8 O9 O7 82(5) 6_566 3_564
O9 O9 O7 93(5) 5_556 3_564
O4 O9 O7 141(5) . 3_564

loop_
_geom_bond_atom_site_label_1
_geom_bond_atom_site_label_2
_geom_bond_distance
_geom_bond_site_symmetry_2
Nd1 O2 2.366(3) 5_666
Nd1 O2 2.366(3) 2_665
Nd1 O1 2.443(4) 6_676
Nd1 O1 2.443(4) .
Nd1 N1 2.616(5) 2_765
Nd1 O3 2.642(2) .
Nd1 O3 2.642(2) 3_674
Nd1 N2 2.651(4) .
Nd1 N2 2.651(4) 6_676
O1 C2 1.259(6) .
O2 C2 1.246(6) .
O2 Nd1 2.366(3) 3_564
O3 Nd1 2.642(2) 2_765
N1 N2 1.330(5) .
N1 N2 1.329(5) 4_556
N1 Nd1 2.616(5) 3_674
N2 C1 1.339(6) .
C1 C1 1.387(9) 4_556
C1 C2 1.482(6) .
O4 O6 0.98(3) .
O4 O5 1.07(7) .
O4 O7 1.58(8) .
O4 O9 1.74(7) .
O5 O7 0.54(13) .
O5 O8 1.58(9) .
O6 O9 0.80(6) .
O6 O8 1.54(7) 3_564
O7 O8 1.26(8) .
O7 O9 1.78(10) 2_665
O8 O9 0.82(7) 2_665
O8 O8 0.99(10) 4_557
O8 O9 1.43(8) 6_666
O8 O6 1.54(7) 2_665
O9 O8 0.82(7) 3_564
O9 O8 1.43(8) 6_566
O9 O9 1.70(14) 5_556
O9 O7 1.78(10) 3_564
